data_4028533
loop_
_publ_author_name
'Ganesan Karthik'
'Pallavee Vitti Krushna'
'A. Srinivasan'
'Tavarekere K. Chandrashekar'

_publ_section_title
;
 Calix[2]thia[4]phyrin: An Expanded Calixphyrin with Aggregation-Induced
 Enhanced Emission and Anion Receptor Properties
;
_journal_name_full 'Journal of Organic Chemistry'
_journal_page_first 8496
_journal_page_last 8501
_journal_paper_doi 10.1021/jo401232a
_journal_volume 78
_journal_year 2013
_chemical_formula_sum 'C45 H27 F5 N2 S'
_chemical_formula_weight 722.75
_chemical_name_systematic
;
 ?
;
_space_group_IT_number 2
_symmetry_cell_setting triclinic
_symmetry_space_group_name_Hall '-P 1'
_symmetry_space_group_name_H-M 'P -1'
_atom_sites_solution_hydrogens geom
_atom_sites_solution_primary direct
_atom_sites_solution_secondary difmap
_audit_creation_method SHELXL-97
_cell_angle_alpha 86.203(5)
_cell_angle_beta 72.152(5)
_cell_angle_gamma 63.842(5)
_cell_formula_units_Z 2
_cell_length_a 11.812(5)
_cell_length_b 12.254(5)
_cell_length_c 16.871(5)
_cell_measurement_reflns_used 2705
_cell_measurement_temperature 293(2)
_cell_measurement_theta_max 21.33
_cell_measurement_theta_min 2.65
_cell_volume 2079.6(14)
_computing_structure_refinement 'SHELXL-97 (Sheldrick, 1997)'
_diffrn_ambient_temperature 293(2)
_diffrn_measured_fraction_theta_full 0.983
_diffrn_measured_fraction_theta_max 0.983
_diffrn_radiation_monochromator graphite
_diffrn_radiation_source 'fine-focus sealed tube'
_diffrn_radiation_type MoK\a
_diffrn_radiation_wavelength 0.71073
_diffrn_reflns_av_R_equivalents 0.1030
_diffrn_reflns_av_sigmaI/netI 0.1110
_diffrn_reflns_limit_h_max 14
_diffrn_reflns_limit_h_min -14
_diffrn_reflns_limit_k_max 14
_diffrn_reflns_limit_k_min -12
_diffrn_reflns_limit_l_max 20
_diffrn_reflns_limit_l_min -20
_diffrn_reflns_number 26629
_diffrn_reflns_theta_full 25.57
_diffrn_reflns_theta_max 25.57
_diffrn_reflns_theta_min 2.65
_exptl_absorpt_coefficient_mu 0.131
_exptl_absorpt_correction_T_max 0.9870
_exptl_absorpt_correction_T_min 0.9870
_exptl_absorpt_correction_type empirical
_exptl_absorpt_process_details SADABS
_exptl_crystal_colour Yellow
_exptl_crystal_density_diffrn 1.154
_exptl_crystal_F_000 744
_exptl_crystal_size_max 0.13
_exptl_crystal_size_mid 0.09
_exptl_crystal_size_min 0.06
_refine_diff_density_max 0.302
_refine_diff_density_min -0.509
_refine_diff_density_rms 0.078
_refine_ls_extinction_method none
_refine_ls_goodness_of_fit_ref 0.945
_refine_ls_hydrogen_treatment constr
_refine_ls_matrix_type full
_refine_ls_number_parameters 478
_refine_ls_number_reflns 7676
_refine_ls_number_restraints 0
_refine_ls_restrained_S_all 0.945
_refine_ls_R_factor_all 0.1209
_refine_ls_R_factor_gt 0.0692
_refine_ls_shift/su_max 0.012
_refine_ls_shift/su_mean 0.002
_refine_ls_structure_factor_coef Fsqd
_refine_ls_weighting_details 'calc w=1/[\s^2^(Fo^2^)+(0.1175P)^2^+0.0000P] where P=(Fo^2^+2Fc^2^)/3'
_refine_ls_weighting_scheme calc
_refine_ls_wR_factor_gt 0.1815
_refine_ls_wR_factor_ref 0.2111
_reflns_number_gt 4413
_reflns_number_total 7676
_reflns_threshold_expression >2sigma(I)
_cod_data_source_file jo401232a_si_002.cif
_cod_data_source_block platon-sr
_cod_original_sg_symbol_Hall -P1
_cod_database_code 4028533

loop_
_symmetry_equiv_pos_as_xyz
'x, y, z'
'-x, -y, -z'

loop_
_atom_site_label
_atom_site_type_symbol
_atom_site_fract_x
_atom_site_fract_y
_atom_site_fract_z
_atom_site_U_iso_or_equiv
_atom_site_adp_type
_atom_site_occupancy
_atom_site_symmetry_multiplicity
_atom_site_calc_flag
_atom_site_refinement_flags
S1 S 0.19057(9) 0.70061(8) 0.01172(6) 0.0275(3) Uani 1 1 d .
F1 F 0.3875(2) 0.1355(2) -0.24260(15) 0.0531(7) Uani 1 1 d .
N1 N 0.1255(3) 0.5213(3) -0.21334(18) 0.0290(7) Uani 1 1 d .
N2 N 0.0090(3) 0.6103(3) 0.22832(17) 0.0280(7) Uani 1 1 d .
H2 H 0.0180 0.5576 0.1928 0.034 Uiso 1 1 calc R
F5 F 0.3192(3) 0.3288(3) -0.48418(15) 0.0763(9) Uani 1 1 d .
F2 F 0.6156(3) -0.0432(3) -0.3362(2) 0.0826(10) Uani 1 1 d .
C8 C 0.1867(3) 0.4979(3) 0.0487(2) 0.0280(8) Uani 1 1 d .
H8 H 0.1941 0.4271 0.0750 0.034 Uiso 1 1 calc R
C27 C -0.1364(4) 0.7741(3) -0.0204(2) 0.0316(9) Uani 1 1 d .
H27 H -0.0976 0.7624 0.0218 0.038 Uiso 1 1 calc R
C5 C 0.0938(3) 0.6944(3) -0.1260(2) 0.0263(8) Uani 1 1 d .
C28 C 0.2990(3) 0.6839(3) 0.1531(2) 0.0284(8) Uani 1 1 d .
C23 C -0.1172(3) 0.7585(3) -0.1646(2) 0.0302(8) Uani 1 1 d .
H23 H -0.0655 0.7389 -0.2204 0.036 Uiso 1 1 calc R
C6 C 0.1425(3) 0.6367(3) -0.0520(2) 0.0261(8) Uani 1 1 d .
C15 C 0.2231(3) 0.3387(3) -0.3059(2) 0.0296(8) Uani 1 1 d .
C29 C 0.4325(4) 0.6443(3) 0.1417(2) 0.0350(9) Uani 1 1 d .
H29 H 0.4876 0.5613 0.1391 0.042 Uiso 1 1 calc R
C4 C 0.1738(3) 0.5884(3) -0.1924(2) 0.0282(8) Uani 1 1 d .
C14 C -0.1037(3) 0.6719(3) 0.2929(2) 0.0279(8) Uani 1 1 d .
C33 C 0.2206(4) 0.8082(3) 0.1552(2) 0.0330(9) Uani 1 1 d .
H33 H 0.1307 0.8362 0.1623 0.040 Uiso 1 1 calc R
C11 C 0.1046(3) 0.6429(3) 0.2275(2) 0.0267(8) Uani 1 1 d .
C24 C -0.2536(4) 0.8059(3) -0.1440(3) 0.0343(9) Uani 1 1 d .
H24 H -0.2928 0.8147 -0.1856 0.041 Uiso 1 1 calc R
C2 C 0.3531(4) 0.4420(3) -0.2795(2) 0.0338(9) Uani 1 1 d .
H2A H 0.4386 0.3919 -0.3129 0.041 Uiso 1 1 calc R
C10 C 0.2383(3) 0.5928(3) 0.1588(2) 0.0259(8) Uani 1 1 d .
C22 C -0.0568(3) 0.7399(3) -0.1032(2) 0.0276(8) Uani 1 1 d .
C30 C 0.4852(4) 0.7276(3) 0.1339(3) 0.0399(10) Uani 1 1 d .
H30 H 0.5749 0.7002 0.1270 0.048 Uiso 1 1 calc R
C13 C -0.0756(4) 0.7444(3) 0.3358(2) 0.0345(9) Uani 1 1 d .
H13 H -0.1339 0.7969 0.3831 0.041 Uiso 1 1 calc R
C17 C 0.1611(4) 0.8190(4) -0.2416(2) 0.0380(9) Uani 1 1 d .
H17 H 0.1762 0.7592 -0.2800 0.046 Uiso 1 1 calc R
F3 F 0.6965(3) -0.0356(3) -0.5044(2) 0.0888(11) Uani 1 1 d .
C34 C 0.3309(3) 0.4662(3) 0.1782(2) 0.0292(8) Uani 1 1 d .
C9 C 0.2121(3) 0.5843(3) 0.0765(2) 0.0264(8) Uani 1 1 d .
C36 C 0.5234(4) 0.2716(4) 0.1338(3) 0.0406(10) Uani 1 1 d .
H36 H 0.5935 0.2169 0.0910 0.049 Uiso 1 1 calc R
C16 C 0.1208(3) 0.8043(3) -0.1569(2) 0.0287(8) Uani 1 1 d .
C7 C 0.1482(3) 0.5272(3) -0.0242(2) 0.0274(8) Uani 1 1 d .
H7 H 0.1285 0.4769 -0.0509 0.033 Uiso 1 1 calc R
C21 C 0.0934(4) 0.8986(3) -0.1022(3) 0.0340(9) Uani 1 1 d .
H21 H 0.0594 0.8950 -0.0451 0.041 Uiso 1 1 calc R
C40 C 0.3465(4) 0.2388(4) -0.3606(2) 0.0347(9) Uani 1 1 d .
C35 C 0.4361(4) 0.3835(3) 0.1151(3) 0.0343(9) Uani 1 1 d .
H35 H 0.4484 0.4030 0.0599 0.041 Uiso 1 1 calc R
C12 C 0.0548(4) 0.7255(3) 0.2962(2) 0.0352(9) Uani 1 1 d .
H12 H 0.0998 0.7614 0.3127 0.042 Uiso 1 1 calc R
C3 C 0.3164(3) 0.5418(3) -0.2323(2) 0.0336(9) Uani 1 1 d .
H3 H 0.3706 0.5750 -0.2259 0.040 Uiso 1 1 calc R
C1 C 0.2362(3) 0.4259(3) -0.2697(2) 0.0306(8) Uani 1 1 d .
C25 C -0.3316(4) 0.8401(3) -0.0619(3) 0.0376(10) Uani 1 1 d .
H25 H -0.4234 0.8730 -0.0482 0.045 Uiso 1 1 calc R
C26 C -0.2733(4) 0.8254(3) -0.0004(3) 0.0359(9) Uani 1 1 d .
H26 H -0.3260 0.8500 0.0550 0.043 Uiso 1 1 calc R
C32 C 0.2715(4) 0.8907(3) 0.1472(2) 0.0346(9) Uani 1 1 d .
H32 H 0.2163 0.9736 0.1490 0.042 Uiso 1 1 calc R
F4 F 0.5459(3) 0.1492(3) -0.57732(17) 0.0911(11) Uani 1 1 d .
C20 C 0.1157(4) 0.9979(4) -0.1308(3) 0.0408(10) Uani 1 1 d .
H20 H 0.1009 1.0581 -0.0929 0.049 Uiso 1 1 calc R
C31 C 0.4043(4) 0.8513(4) 0.1365(3) 0.0392(10) Uani 1 1 d .
H31 H 0.4393 0.9071 0.1310 0.047 Uiso 1 1 calc R
C18 C 0.1794(4) 0.9203(4) -0.2702(3) 0.0443(11) Uani 1 1 d .
H18 H 0.2052 0.9283 -0.3273 0.053 Uiso 1 1 calc R
C41 C 0.4243(4) 0.1412(4) -0.3253(3) 0.0414(10) Uani 1 1 d .
C37 C 0.5066(4) 0.2415(4) 0.2157(3) 0.0470(11) Uani 1 1 d .
H37 H 0.5651 0.1669 0.2283 0.056 Uiso 1 1 calc R
C38 C 0.4037(4) 0.3221(4) 0.2774(3) 0.0511(12) Uani 1 1 d .
H38 H 0.3912 0.3018 0.3324 0.061 Uiso 1 1 calc R
C39 C 0.3170(4) 0.4340(4) 0.2596(3) 0.0406(10) Uani 1 1 d .
H39 H 0.2482 0.4884 0.3031 0.049 Uiso 1 1 calc R
C19 C 0.1599(4) 1.0080(4) -0.2154(3) 0.0455(11) Uani 1 1 d .
H19 H 0.1761 1.0742 -0.2348 0.055 Uiso 1 1 calc R
C42 C 0.5404(4) 0.0496(4) -0.3723(3) 0.0538(12) Uani 1 1 d .
C44 C 0.5056(4) 0.1477(5) -0.4938(3) 0.0574(13) Uani 1 1 d .
C43 C 0.5808(4) 0.0548(5) -0.4576(3) 0.0600(14) Uani 1 1 d .
C45 C 0.3910(4) 0.2384(4) -0.4463(3) 0.0482(11) Uani 1 1 d .

loop_
_atom_site_aniso_label
_atom_site_aniso_U_11
_atom_site_aniso_U_22
_atom_site_aniso_U_33
_atom_site_aniso_U_23
_atom_site_aniso_U_13
_atom_site_aniso_U_12
S1 0.0272(5) 0.0225(5) 0.0348(5) 0.0021(4) -0.0115(4) -0.0116(4)
F1 0.0473(15) 0.0461(15) 0.0496(15) 0.0107(12) -0.0079(12) -0.0120(12)
N1 0.0254(16) 0.0280(17) 0.0313(16) -0.0031(14) -0.0066(13) -0.0107(14)
N2 0.0263(16) 0.0259(17) 0.0285(16) -0.0068(13) -0.0052(13) -0.0095(14)
F5 0.0568(18) 0.099(2) 0.0366(14) 0.0036(15) -0.0096(13) -0.0059(17)
F2 0.0554(18) 0.0426(17) 0.112(3) 0.0041(17) -0.0150(17) 0.0038(14)
C8 0.029(2) 0.0188(19) 0.032(2) 0.0002(15) -0.0052(16) -0.0092(16)
C27 0.028(2) 0.027(2) 0.040(2) 0.0012(17) -0.0115(17) -0.0122(17)
C5 0.0240(19) 0.027(2) 0.0283(19) 0.0043(15) -0.0083(15) -0.0115(16)
C28 0.029(2) 0.025(2) 0.031(2) 0.0042(16) -0.0125(16) -0.0096(17)
C23 0.028(2) 0.026(2) 0.036(2) 0.0035(16) -0.0100(16) -0.0112(17)
C6 0.0265(19) 0.0230(19) 0.0289(19) -0.0019(15) -0.0068(15) -0.0115(16)
C15 0.0254(19) 0.029(2) 0.0269(19) -0.0030(16) -0.0046(15) -0.0066(17)
C29 0.025(2) 0.025(2) 0.053(2) -0.0006(18) -0.0133(18) -0.0084(17)
C4 0.0259(19) 0.029(2) 0.0271(19) 0.0029(16) -0.0067(15) -0.0108(17)
C14 0.0254(19) 0.026(2) 0.0288(19) -0.0001(16) -0.0060(15) -0.0101(16)
C33 0.0232(19) 0.031(2) 0.044(2) -0.0038(18) -0.0117(17) -0.0093(17)
C11 0.0262(19) 0.025(2) 0.0294(19) -0.0003(15) -0.0110(15) -0.0097(16)
C24 0.033(2) 0.022(2) 0.052(2) 0.0040(18) -0.0193(19) -0.0106(17)
C2 0.0198(19) 0.036(2) 0.041(2) -0.0032(18) -0.0079(16) -0.0075(17)
C10 0.0207(18) 0.0202(19) 0.0309(19) 0.0006(15) -0.0069(15) -0.0046(15)
C22 0.0254(19) 0.0194(19) 0.038(2) 0.0011(16) -0.0069(16) -0.0114(16)
C30 0.026(2) 0.031(2) 0.063(3) 0.007(2) -0.0135(19) -0.0132(18)
C13 0.035(2) 0.029(2) 0.032(2) -0.0042(17) -0.0034(17) -0.0119(18)
C17 0.038(2) 0.038(2) 0.037(2) 0.0068(19) -0.0100(18) -0.018(2)
F3 0.0436(17) 0.075(2) 0.102(2) -0.0476(18) 0.0106(16) -0.0005(15)
C34 0.0266(19) 0.026(2) 0.041(2) 0.0063(17) -0.0143(17) -0.0142(17)
C9 0.0220(18) 0.0207(19) 0.033(2) 0.0014(15) -0.0054(15) -0.0084(15)
C36 0.024(2) 0.029(2) 0.065(3) 0.002(2) -0.0132(19) -0.0093(18)
C16 0.0204(18) 0.025(2) 0.040(2) 0.0039(16) -0.0103(16) -0.0091(16)
C7 0.028(2) 0.023(2) 0.031(2) -0.0006(16) -0.0084(16) -0.0127(16)
C21 0.035(2) 0.021(2) 0.049(2) 0.0121(18) -0.0178(18) -0.0135(17)
C40 0.028(2) 0.039(2) 0.034(2) -0.0101(18) -0.0038(17) -0.0146(19)
C35 0.028(2) 0.027(2) 0.048(2) 0.0052(18) -0.0129(18) -0.0117(18)
C12 0.035(2) 0.034(2) 0.037(2) -0.0073(18) -0.0086(17) -0.0157(18)
C3 0.025(2) 0.040(2) 0.039(2) 0.0022(18) -0.0123(16) -0.0152(18)
C1 0.026(2) 0.029(2) 0.032(2) -0.0013(16) -0.0064(16) -0.0094(17)
C25 0.025(2) 0.022(2) 0.062(3) -0.0029(19) -0.0119(19) -0.0068(17)
C26 0.026(2) 0.028(2) 0.045(2) -0.0043(18) 0.0008(18) -0.0119(17)
C32 0.030(2) 0.023(2) 0.048(2) 0.0002(17) -0.0122(18) -0.0085(17)
F4 0.0602(19) 0.131(3) 0.0403(16) -0.0250(17) 0.0102(14) -0.0182(19)
C20 0.035(2) 0.028(2) 0.064(3) 0.007(2) -0.023(2) -0.0131(19)
C31 0.036(2) 0.031(2) 0.055(3) 0.0055(19) -0.0132(19) -0.0192(19)
C18 0.035(2) 0.043(3) 0.048(3) 0.018(2) -0.0098(19) -0.016(2)
C41 0.030(2) 0.036(2) 0.046(3) -0.005(2) -0.0019(19) -0.0095(19)
C37 0.033(2) 0.034(2) 0.077(3) 0.017(2) -0.029(2) -0.011(2)
C38 0.047(3) 0.049(3) 0.055(3) 0.016(2) -0.024(2) -0.016(2)
C39 0.036(2) 0.041(2) 0.039(2) 0.0042(19) -0.0152(19) -0.010(2)
C19 0.028(2) 0.035(2) 0.074(3) 0.017(2) -0.018(2) -0.0144(19)
C42 0.037(3) 0.033(3) 0.074(3) -0.001(2) -0.008(2) -0.005(2)
C44 0.036(3) 0.079(4) 0.037(2) -0.019(2) 0.003(2) -0.014(3)
C43 0.032(3) 0.055(3) 0.067(3) -0.028(3) 0.007(2) -0.007(2)
C45 0.035(2) 0.057(3) 0.040(2) -0.003(2) -0.011(2) -0.009(2)

loop_
_atom_type_symbol
_atom_type_description
_atom_type_scat_dispersion_real
_atom_type_scat_dispersion_imag
_atom_type_scat_source
C C 0.0033 0.0016 'International Tables Vol C Tables 4.2.6.8 and 6.1.1.4'
H H 0.0000 0.0000 'International Tables Vol C Tables 4.2.6.8 and 6.1.1.4'
F F 0.0171 0.0103 'International Tables Vol C Tables 4.2.6.8 and 6.1.1.4'
N N 0.0061 0.0033 'International Tables Vol C Tables 4.2.6.8 and 6.1.1.4'
S S 0.1246 0.1234 'International Tables Vol C Tables 4.2.6.8 and 6.1.1.4'

loop_
_geom_angle_atom_site_label_1
_geom_angle_atom_site_label_2
_geom_angle_atom_site_label_3
_geom_angle
_geom_angle_site_symmetry_1
_geom_angle_site_symmetry_3
C9 S1 C6 93.17(17) . .
C4 N1 C1 104.8(3) . .
C11 N2 C14 111.2(3) . .
C9 C8 C7 113.0(3) . .
C26 C27 C22 120.3(4) . .
C4 C5 C22 113.8(3) . .
C4 C5 C6 101.2(3) . .
C22 C5 C6 110.5(3) . .
C4 C5 C16 110.1(3) . .
C22 C5 C16 106.1(3) . .
C6 C5 C16 115.3(3) . .
C29 C28 C33 118.0(3) . .
C29 C28 C10 121.7(3) . .
C33 C28 C10 120.2(3) . .
C22 C23 C24 120.7(4) . .
C7 C6 C5 124.4(3) . .
C7 C6 S1 109.5(3) . .
C5 C6 S1 126.1(3) . .
C1 C15 C14 126.3(3) . 2_565
C1 C15 C40 117.4(3) . .
C14 C15 C40 116.1(3) 2_565 .
C28 C29 C30 120.5(3) . .
N1 C4 C3 112.8(3) . .
N1 C4 C5 123.6(3) . .
C3 C4 C5 123.3(3) . .
N2 C14 C13 106.0(3) . .
N2 C14 C15 123.4(3) . 2_565
C13 C14 C15 130.6(3) . 2_565
C32 C33 C28 121.9(3) . .
N2 C11 C12 107.3(3) . .
N2 C11 C10 121.8(3) . .
C12 C11 C10 130.8(3) . .
C25 C24 C23 120.2(4) . .
C3 C2 C1 107.5(3) . .
C11 C10 C9 107.4(3) . .
C11 C10 C34 109.9(3) . .
C9 C10 C34 110.6(3) . .
C11 C10 C28 108.6(3) . .
C9 C10 C28 109.3(3) . .
C34 C10 C28 111.0(3) . .
C23 C22 C27 118.6(3) . .
C23 C22 C5 120.9(3) . .
C27 C22 C5 120.3(3) . .
C31 C30 C29 120.2(4) . .
C14 C13 C12 108.6(3) . .
C18 C17 C16 121.6(4) . .
C39 C34 C35 117.8(3) . .
C39 C34 C10 121.1(3) . .
C35 C34 C10 121.0(3) . .
C8 C9 C10 127.9(3) . .
C8 C9 S1 110.5(3) . .
C10 C9 S1 121.1(2) . .
C37 C36 C35 120.4(4) . .
C21 C16 C17 116.9(3) . .
C21 C16 C5 121.9(3) . .
C17 C16 C5 120.8(3) . .
C6 C7 C8 113.8(3) . .
C20 C21 C16 121.3(4) . .
C41 C40 C45 116.5(4) . .
C41 C40 C15 119.7(3) . .
C45 C40 C15 123.7(4) . .
C34 C35 C36 120.6(4) . .
C11 C12 C13 106.8(3) . .
C2 C3 C4 105.9(3) . .
C15 C1 N1 121.5(3) . .
C15 C1 C2 129.4(3) . .
N1 C1 C2 109.1(3) . .
C26 C25 C24 119.8(4) . .
C25 C26 C27 120.3(4) . .
C33 C32 C31 120.1(4) . .
C19 C20 C21 120.3(4) . .
C32 C31 C30 119.3(4) . .
C19 C18 C17 120.4(4) . .
F1 C41 C42 118.1(4) . .
F1 C41 C40 119.8(3) . .
C42 C41 C40 122.0(4) . .
C38 C37 C36 119.1(4) . .
C37 C38 C39 121.0(4) . .
C38 C39 C34 121.1(4) . .
C18 C19 C20 119.3(4) . .
F2 C42 C41 120.8(5) . .
F2 C42 C43 120.3(4) . .
C41 C42 C43 119.0(5) . .
C43 C44 F4 119.1(4) . .
C43 C44 C45 120.2(4) . .
F4 C44 C45 120.8(5) . .
C44 C43 F3 120.7(5) . .
C44 C43 C42 120.2(4) . .
F3 C43 C42 119.1(5) . .
F5 C45 C44 118.5(4) . .
F5 C45 C40 119.4(4) . .
C44 C45 C40 122.1(4) . .

loop_
_geom_bond_atom_site_label_1
_geom_bond_atom_site_label_2
_geom_bond_distance
_geom_bond_site_symmetry_2
S1 C9 1.713(4) .
S1 C6 1.723(3) .
F1 C41 1.335(5) .
N1 C4 1.305(4) .
N1 C1 1.420(4) .
N2 C11 1.349(4) .
N2 C14 1.365(4) .
F5 C45 1.329(5) .
F2 C42 1.343(5) .
C8 C9 1.365(5) .
C8 C7 1.409(5) .
C27 C26 1.387(5) .
C27 C22 1.391(5) .
C5 C4 1.515(5) .
C5 C22 1.535(5) .
C5 C6 1.535(5) .
C5 C16 1.540(5) .
C28 C29 1.381(5) .
C28 C33 1.386(5) .
C28 C10 1.557(5) .
C23 C22 1.384(5) .
C23 C24 1.384(5) .
C6 C7 1.372(5) .
C15 C1 1.353(5) .
C15 C14 1.421(5) 2_565
C15 C40 1.492(5) .
C29 C30 1.393(5) .
C4 C3 1.457(5) .
C14 C13 1.384(5) .
C14 C15 1.421(5) 2_565
C33 C32 1.368(5) .
C11 C12 1.388(5) .
C11 C10 1.528(5) .
C24 C25 1.376(6) .
C2 C3 1.329(5) .
C2 C1 1.438(5) .
C10 C9 1.531(5) .
C10 C34 1.538(5) .
C30 C31 1.385(5) .
C13 C12 1.396(5) .
C17 C18 1.384(6) .
C17 C16 1.387(5) .
F3 C43 1.355(5) .
C34 C39 1.384(5) .
C34 C35 1.388(5) .
C36 C37 1.383(6) .
C36 C35 1.392(5) .
C16 C21 1.386(5) .
C21 C20 1.381(5) .
C40 C41 1.379(6) .
C40 C45 1.378(6) .
C25 C26 1.375(6) .
C32 C31 1.377(5) .
F4 C44 1.344(5) .
C20 C19 1.379(6) .
C18 C19 1.359(6) .
C41 C42 1.365(6) .
C37 C38 1.355(6) .
C38 C39 1.383(6) .
C42 C43 1.377(7) .
C44 C43 1.344(7) .
C44 C45 1.355(6) .

loop_
_geom_torsion_atom_site_label_1
_geom_torsion_atom_site_label_2
_geom_torsion_atom_site_label_3
_geom_torsion_atom_site_label_4
_geom_torsion
_geom_torsion_site_symmetry_1
_geom_torsion_site_symmetry_4
C4 C5 C6 C7 -50.0(4) . .
C22 C5 C6 C7 70.9(4) . .
C16 C5 C6 C7 -168.7(3) . .
C4 C5 C6 S1 133.3(3) . .
C22 C5 C6 S1 -105.8(3) . .
C16 C5 C6 S1 14.5(4) . .
C9 S1 C6 C7 -2.0(3) . .
C9 S1 C6 C5 175.2(3) . .
C33 C28 C29 C30 1.0(6) . .
C10 C28 C29 C30 177.8(3) . .
C1 N1 C4 C3 -0.4(4) . .
C1 N1 C4 C5 -173.6(3) . .
C22 C5 C4 N1 -16.6(5) . .
C6 C5 C4 N1 101.9(4) . .
C16 C5 C4 N1 -135.7(3) . .
C22 C5 C4 C3 171.0(3) . .
C6 C5 C4 C3 -70.5(4) . .
C16 C5 C4 C3 51.9(4) . .
C11 N2 C14 C13 -1.6(4) . .
C11 N2 C14 C15 176.0(3) . 2_565
C29 C28 C33 C32 -0.6(6) . .
C10 C28 C33 C32 -177.5(3) . .
C14 N2 C11 C12 2.5(4) . .
C14 N2 C11 C10 -176.6(3) . .
C22 C23 C24 C25 2.8(5) . .
N2 C11 C10 C9 38.1(4) . .
C12 C11 C10 C9 -140.8(4) . .
N2 C11 C10 C34 -82.3(4) . .
C12 C11 C10 C34 98.9(4) . .
N2 C11 C10 C28 156.1(3) . .
C12 C11 C10 C28 -22.7(5) . .
C29 C28 C10 C11 139.0(3) . .
C33 C28 C10 C11 -44.3(4) . .
C29 C28 C10 C9 -104.1(4) . .
C33 C28 C10 C9 72.6(4) . .
C29 C28 C10 C34 18.1(5) . .
C33 C28 C10 C34 -165.2(3) . .
C24 C23 C22 C27 -2.3(5) . .
C24 C23 C22 C5 -176.4(3) . .
C26 C27 C22 C23 0.1(5) . .
C26 C27 C22 C5 174.2(3) . .
C4 C5 C22 C23 -45.9(4) . .
C6 C5 C22 C23 -158.9(3) . .
C16 C5 C22 C23 75.4(4) . .
C4 C5 C22 C27 140.1(3) . .
C6 C5 C22 C27 27.1(4) . .
C16 C5 C22 C27 -98.6(4) . .
C28 C29 C30 C31 -0.8(6) . .
N2 C14 C13 C12 0.0(4) . .
C15 C14 C13 C12 -177.3(4) 2_565 .
C11 C10 C34 C39 -27.2(4) . .
C9 C10 C34 C39 -145.6(3) . .
C28 C10 C34 C39 92.9(4) . .
C11 C10 C34 C35 156.8(3) . .
C9 C10 C34 C35 38.4(4) . .
C28 C10 C34 C35 -83.1(4) . .
C7 C8 C9 C10 171.3(3) . .
C7 C8 C9 S1 -0.9(4) . .
C11 C10 C9 C8 -77.6(4) . .
C34 C10 C9 C8 42.3(5) . .
C28 C10 C9 C8 164.8(3) . .
C11 C10 C9 S1 93.8(3) . .
C34 C10 C9 S1 -146.2(3) . .
C28 C10 C9 S1 -23.8(4) . .
C6 S1 C9 C8 1.6(3) . .
C6 S1 C9 C10 -171.2(3) . .
C18 C17 C16 C21 3.0(5) . .
C18 C17 C16 C5 176.7(3) . .
C4 C5 C16 C21 -160.5(3) . .
C22 C5 C16 C21 75.8(4) . .
C6 C5 C16 C21 -46.9(4) . .
C4 C5 C16 C17 26.1(4) . .
C22 C5 C16 C17 -97.6(4) . .
C6 C5 C16 C17 139.8(3) . .
C5 C6 C7 C8 -175.4(3) . .
S1 C6 C7 C8 1.8(4) . .
C9 C8 C7 C6 -0.6(4) . .
C17 C16 C21 C20 -5.1(5) . .
C5 C16 C21 C20 -178.7(3) . .
C1 C15 C40 C41 82.0(5) . .
C14 C15 C40 C41 -94.1(4) 2_565 .
C1 C15 C40 C45 -96.4(5) . .
C14 C15 C40 C45 87.4(5) 2_565 .
C39 C34 C35 C36 0.5(5) . .
C10 C34 C35 C36 176.7(3) . .
C37 C36 C35 C34 -0.1(6) . .
N2 C11 C12 C13 -2.4(4) . .
C10 C11 C12 C13 176.6(4) . .
C14 C13 C12 C11 1.4(4) . .
C1 C2 C3 C4 -0.1(4) . .
N1 C4 C3 C2 0.3(4) . .
C5 C4 C3 C2 173.5(3) . .
C14 C15 C1 N1 -1.1(6) 2_565 .
C40 C15 C1 N1 -176.8(3) . .
C14 C15 C1 C2 179.8(4) 2_565 .
C40 C15 C1 C2 4.1(6) . .
C4 N1 C1 C15 -178.9(4) . .
C4 N1 C1 C2 0.4(4) . .
C3 C2 C1 C15 179.0(4) . .
C3 C2 C1 N1 -0.2(4) . .
C23 C24 C25 C26 -0.9(6) . .
C24 C25 C26 C27 -1.3(6) . .
C22 C27 C26 C25 1.7(6) . .
C28 C33 C32 C31 0.1(6) . .
C16 C21 C20 C19 3.2(6) . .
C33 C32 C31 C30 0.0(6) . .
C29 C30 C31 C32 0.3(6) . .
C16 C17 C18 C19 0.9(6) . .
C45 C40 C41 F1 179.9(4) . .
C15 C40 C41 F1 1.3(6) . .
C45 C40 C41 C42 0.9(6) . .
C15 C40 C41 C42 -177.7(4) . .
C35 C36 C37 C38 0.3(6) . .
C36 C37 C38 C39 -0.9(7) . .
C37 C38 C39 C34 1.3(6) . .
C35 C34 C39 C38 -1.1(6) . .
C10 C34 C39 C38 -177.3(3) . .
C17 C18 C19 C20 -2.9(6) . .
C21 C20 C19 C18 0.9(6) . .
F1 C41 C42 F2 -0.3(6) . .
C40 C41 C42 F2 178.7(4) . .
F1 C41 C42 C43 -179.2(4) . .
C40 C41 C42 C43 -0.2(7) . .
F4 C44 C43 F3 0.7(7) . .
C45 C44 C43 F3 -179.0(4) . .
F4 C44 C43 C42 -178.7(4) . .
C45 C44 C43 C42 1.6(8) . .
F2 C42 C43 C44 -180.0(5) . .
C41 C42 C43 C44 -1.1(7) . .
F2 C42 C43 F3 0.7(7) . .
C41 C42 C43 F3 179.5(4) . .
C43 C44 C45 F5 -180.0(4) . .
F4 C44 C45 F5 0.3(7) . .
C43 C44 C45 C40 -0.9(8) . .
F4 C44 C45 C40 179.4(4) . .
C41 C40 C45 F5 178.7(4) . .
C15 C40 C45 F5 -2.8(6) . .
C41 C40 C45 C44 -0.4(7) . .
C15 C40 C45 C44 178.2(4) . .
